data_4345482
loop_
_publ_author_name
'Neary, Michelle C.'
'Parkin, Gerard'

_publ_section_title
;
 Reactivity of Cyclopentadienyl Molybdenum Compounds towards Formic Acid:
 Structural Characterization of CpMo(PMe3)(CO)2H, CpMo(PMe3)2(CO)H,
 [CpMo(\m-O)(\m-O2CH)]2, and [Cp*Mo(\m-O)(\m-O2CH)]2.
;
_journal_issue 3
_journal_name_full 'Inorganic chemistry'
_journal_page_first 1511
_journal_page_last 1523
_journal_paper_doi 10.1021/acs.inorgchem.6b02606
_journal_volume 56
_journal_year 2017
_chemical_formula_moiety 'C22 H32 Mo2 O6'
_chemical_formula_sum 'C22 H32 Mo2 O6'
_chemical_formula_weight 584.35
_space_group_crystal_system orthorhombic
_space_group_IT_number 62
_space_group_name_Hall '-P 2ac 2n'
_space_group_name_H-M_alt 'P n m a'
_symmetry_space_group_name_Hall '-P 2ac 2n'
_symmetry_space_group_name_H-M 'P n m a'
_atom_sites_solution_hydrogens geom
_audit_creation_method SHELXL-2014/7
_cell_angle_alpha 90
_cell_angle_beta 90
_cell_angle_gamma 90
_cell_formula_units_Z 4
_cell_length_a 14.055(9)
_cell_length_b 20.208(13)
_cell_length_c 7.933(5)
_cell_measurement_reflns_used 5228
_cell_measurement_temperature 130(2)
_cell_measurement_theta_max 27.80
_cell_measurement_theta_min 2.76
_cell_volume 2253(2)
_computing_cell_refinement 'Bruker SAINT'
_computing_data_collection 'Bruker APEX2'
_computing_data_reduction 'Bruker SAINT'
_computing_molecular_graphics 'Bruker SHELXTL'
_computing_publication_material 'Bruker SHELXTL'
_computing_structure_refinement 'SHELXL-2014/7 (Sheldrick, 2014)'
_computing_structure_solution 'SHELXS-97 (Sheldrick 2008)'
_diffrn_ambient_temperature 130(2)
_diffrn_measured_fraction_theta_full 1.000
_diffrn_measured_fraction_theta_max 1.000
_diffrn_measurement_device_type 'Bruker APEX-II CCD'
_diffrn_measurement_method '\f and \w scans'
_diffrn_radiation_type MoK\a
_diffrn_radiation_wavelength 0.71073
_diffrn_reflns_av_R_equivalents 0.0910
_diffrn_reflns_av_unetI/netI 0.0666
_diffrn_reflns_Laue_measured_fraction_full 1.000
_diffrn_reflns_Laue_measured_fraction_max 1.000
_diffrn_reflns_limit_h_max 17
_diffrn_reflns_limit_h_min -17
_diffrn_reflns_limit_k_max 25
_diffrn_reflns_limit_k_min -21
_diffrn_reflns_limit_l_max 9
_diffrn_reflns_limit_l_min -9
_diffrn_reflns_number 13020
_diffrn_reflns_point_group_measured_fraction_full 1.000
_diffrn_reflns_point_group_measured_fraction_max 1.000
_diffrn_reflns_theta_full 25.000
_diffrn_reflns_theta_max 26.372
_diffrn_reflns_theta_min 2.016
_exptl_absorpt_coefficient_mu 1.148
_exptl_absorpt_correction_T_max .7456
_exptl_absorpt_correction_T_min .4707
_exptl_absorpt_correction_type empirical
_exptl_absorpt_process_details sadabs
_exptl_crystal_colour blue-orange
_exptl_crystal_density_diffrn 1.723
_exptl_crystal_description plate
_exptl_crystal_F_000 1184
_exptl_crystal_size_max 0.140
_exptl_crystal_size_mid 0.040
_exptl_crystal_size_min 0.020
_refine_diff_density_max 0.799
_refine_diff_density_min -1.637
_refine_diff_density_rms 0.142
_refine_ls_extinction_method none
_refine_ls_goodness_of_fit_ref 1.206
_refine_ls_hydrogen_treatment constr
_refine_ls_matrix_type full
_refine_ls_number_parameters 183
_refine_ls_number_reflns 2376
_refine_ls_number_restraints 85
_refine_ls_restrained_S_all 1.190
_refine_ls_R_factor_all 0.0855
_refine_ls_R_factor_gt 0.0580
_refine_ls_shift/su_max 0.000
_refine_ls_shift/su_mean 0.000
_refine_ls_structure_factor_coef Fsqd
_refine_ls_weighting_details 'w=1/[\s^2^(Fo^2^)+(0.0134P)^2^+16.7753P] where P=(Fo^2^+2Fc^2^)/3'
_refine_ls_weighting_scheme calc
_refine_ls_wR_factor_gt 0.1267
_refine_ls_wR_factor_ref 0.1372
_reflns_Friedel_coverage 0.000
_reflns_number_gt 1717
_reflns_number_total 2376
_reflns_threshold_expression 'I > 2\s(I)'
_cod_data_source_file cpstarformated_b.cif
_cod_data_source_block cpstarformated_b
_cod_original_cell_volume 2253(3)
_cod_database_code 4345482
_shelx_shelxl_version_number 2014/7
_shelx_space_group_comment
; 
The symmetry employed for this shelxl refinement is uniquely defined 
by the following loop, which should always be used as a source of 
symmetry information in preference to the above space-group names. 
They are only intended as comments. 
;
_shelx_estimated_absorpt_t_min 0.856
_shelx_estimated_absorpt_t_max 0.977

loop_
_space_group_symop_operation_xyz
'x, y, z'
'-x+1/2, -y, z+1/2'
'-x, y+1/2, -z'
'x+1/2, -y+1/2, -z+1/2'
'-x, -y, -z'
'x-1/2, y, -z-1/2'
'x, -y-1/2, z'
'-x-1/2, y-1/2, z-1/2'

loop_
_atom_site_label
_atom_site_type_symbol
_atom_site_fract_x
_atom_site_fract_y
_atom_site_fract_z
_atom_site_U_iso_or_equiv
_atom_site_adp_type
_atom_site_occupancy
_atom_site_site_symmetry_order
_atom_site_calc_flag
_atom_site_refinement_flags_posn
_atom_site_refinement_flags_adp
_atom_site_refinement_flags_occupancy
_atom_site_disorder_assembly
_atom_site_disorder_group
Mo1 Mo 0.07119(4) 0.31319(3) 0.06322(8) 0.0245(2) Uani 1 1 d . . . . .
O1 O -0.0255(5) 0.2500 0.1240(10) 0.0338(18) Uani 1 2 d S T P A .
O2 O 0.0797(4) 0.2500 -0.1188(9) 0.0258(15) Uani 1 2 d S T P A .
O11 O 0.2259(3) 0.3055(2) 0.0563(7) 0.0301(11) Uani 1 1 d . . . . .
O21 O 0.1076(3) 0.3053(2) 0.3300(7) 0.0321(12) Uani 1 1 d . . . . .
C1 C 0.2645(6) 0.2500 0.0466(14) 0.029(2) Uani 1 2 d S T P . .
H1 H 0.3314 0.2500 0.0297 0.035 Uiso 1 2 calc R U P . .
C2 C 0.1114(7) 0.2500 0.3998(14) 0.032(3) Uani 1 2 d S T P . .
H2 H 0.1179 0.2500 0.5190 0.038 Uiso 1 2 calc R U P . .
C10 C 0.0304(11) 0.4285(7) 0.1338(17) 0.028(3) Uani 0.537(7) 1 d D U P A 1
C11 C 0.1071(9) 0.4303(8) 0.0209(19) 0.027(2) Uani 0.537(7) 1 d D U P A 1
C12 C 0.0791(13) 0.3999(17) -0.135(2) 0.026(2) Uani 0.537(7) 1 d D U P A 1
C13 C -0.0195(14) 0.3818(19) -0.117(2) 0.022(3) Uani 0.537(7) 1 d D U P A 1
C14 C -0.0470(9) 0.3972(8) 0.0528(19) 0.027(2) Uani 0.537(7) 1 d D U P A 1
C15 C 0.0307(14) 0.4542(8) 0.3129(18) 0.055(4) Uani 0.537(7) 1 d D U P A 1
H15A H 0.0371 0.5025 0.3118 0.083 Uiso 0.537(7) 1 calc R U P A 1
H15B H 0.0843 0.4347 0.3745 0.083 Uiso 0.537(7) 1 calc R U P A 1
H15C H -0.0291 0.4420 0.3684 0.083 Uiso 0.537(7) 1 calc R U P A 1
C16 C 0.2013(11) 0.4639(8) 0.054(3) 0.052(4) Uani 0.537(7) 1 d D U P A 1
H16A H 0.2008 0.5082 0.0038 0.079 Uiso 0.537(7) 1 calc R U P A 1
H16B H 0.2527 0.4377 0.0038 0.079 Uiso 0.537(7) 1 calc R U P A 1
H16C H 0.2115 0.4675 0.1759 0.079 Uiso 0.537(7) 1 calc R U P A 1
C17 C 0.1378(13) 0.3949(11) -0.292(2) 0.034(4) Uani 0.537(7) 1 d D U P A 1
H17A H 0.1514 0.4394 -0.3350 0.052 Uiso 0.537(7) 1 calc R U P A 1
H17B H 0.1027 0.3699 -0.3779 0.052 Uiso 0.537(7) 1 calc R U P A 1
H17C H 0.1977 0.3722 -0.2668 0.052 Uiso 0.537(7) 1 calc R U P A 1
C18 C -0.0806(11) 0.3496(14) -0.245(2) 0.036(4) Uani 0.537(7) 1 d D U P A 1
H18A H -0.1180 0.3834 -0.3035 0.053 Uiso 0.537(7) 1 calc R U P A 1
H18B H -0.1235 0.3183 -0.1891 0.053 Uiso 0.537(7) 1 calc R U P A 1
H18C H -0.0406 0.3260 -0.3260 0.053 Uiso 0.537(7) 1 calc R U P A 1
C19 C -0.1451(9) 0.3814(8) 0.122(2) 0.047(4) Uani 0.537(7) 1 d D U P A 1
H19A H -0.1917 0.4124 0.0750 0.070 Uiso 0.537(7) 1 calc R U P A 1
H19B H -0.1443 0.3856 0.2453 0.070 Uiso 0.537(7) 1 calc R U P A 1
H19C H -0.1626 0.3361 0.0911 0.070 Uiso 0.537(7) 1 calc R U P A 1
C10A C -0.0132(12) 0.4058(8) 0.1429(19) 0.028(3) Uani 0.463(7) 1 d D U P A 2
C11A C 0.0742(12) 0.4242(8) 0.071(2) 0.027(2) Uani 0.463(7) 1 d D U P A 2
C12A C 0.0729(15) 0.405(2) -0.104(3) 0.026(2) Uani 0.463(7) 1 d D U P A 2
C13A C -0.0160(16) 0.371(2) -0.134(3) 0.022(3) Uani 0.463(7) 1 d D U P A 2
C14A C -0.0694(11) 0.3753(9) 0.020(2) 0.027(2) Uani 0.463(7) 1 d D U P A 2
C15A C -0.0423(16) 0.4181(10) 0.323(2) 0.055(4) Uani 0.463(7) 1 d D U P A 2
H15D H -0.0478 0.4659 0.3427 0.083 Uiso 0.463(7) 1 calc R U P A 2
H15E H 0.0059 0.3997 0.3992 0.083 Uiso 0.463(7) 1 calc R U P A 2
H15F H -0.1037 0.3969 0.3450 0.083 Uiso 0.463(7) 1 calc R U P A 2
C16A C 0.1549(13) 0.4577(9) 0.160(3) 0.052(4) Uani 0.463(7) 1 d D U P A 2
H16D H 0.1537 0.5051 0.1341 0.079 Uiso 0.463(7) 1 calc R U P A 2
H16E H 0.2153 0.4387 0.1211 0.079 Uiso 0.463(7) 1 calc R U P A 2
H16F H 0.1486 0.4512 0.2815 0.079 Uiso 0.463(7) 1 calc R U P A 2
C17A C 0.1501(15) 0.4115(13) -0.233(3) 0.034(4) Uani 0.463(7) 1 d D U P A 2
H17D H 0.1418 0.4532 -0.2950 0.052 Uiso 0.463(7) 1 calc R U P A 2
H17E H 0.1469 0.3744 -0.3125 0.052 Uiso 0.463(7) 1 calc R U P A 2
H17F H 0.2122 0.4115 -0.1770 0.052 Uiso 0.463(7) 1 calc R U P A 2
C18A C -0.0532(14) 0.3446(17) -0.295(3) 0.036(4) Uani 0.463(7) 1 d D U P A 2
H18D H -0.0971 0.3769 -0.3449 0.053 Uiso 0.463(7) 1 calc R U P A 2
H18E H -0.0870 0.3030 -0.2747 0.053 Uiso 0.463(7) 1 calc R U P A 2
H18F H -0.0002 0.3367 -0.3728 0.053 Uiso 0.463(7) 1 calc R U P A 2
C19A C -0.1684(10) 0.3465(9) 0.043(3) 0.047(4) Uani 0.463(7) 1 d D U P A 2
H19D H -0.2152 0.3825 0.0474 0.070 Uiso 0.463(7) 1 calc R U P A 2
H19E H -0.1707 0.3215 0.1493 0.070 Uiso 0.463(7) 1 calc R U P A 2
H19F H -0.1833 0.3170 -0.0509 0.070 Uiso 0.463(7) 1 calc R U P A 2

loop_
_atom_site_aniso_label
_atom_site_aniso_U_11
_atom_site_aniso_U_22
_atom_site_aniso_U_33
_atom_site_aniso_U_23
_atom_site_aniso_U_13
_atom_site_aniso_U_12
Mo1 0.0189(3) 0.0250(3) 0.0296(3) -0.0001(3) -0.0037(3) 0.0069(3)
O1 0.018(3) 0.045(5) 0.039(4) 0.000 0.000(3) 0.000
O2 0.021(3) 0.024(4) 0.033(4) 0.000 -0.001(3) 0.000
O11 0.019(2) 0.020(3) 0.052(3) 0.001(3) -0.005(2) -0.0003(19)
O21 0.035(3) 0.027(3) 0.034(3) -0.001(3) -0.007(2) 0.004(2)
C1 0.018(4) 0.025(6) 0.045(7) 0.000 0.003(5) 0.000
C2 0.033(5) 0.036(7) 0.027(6) 0.000 -0.002(5) 0.000
C10 0.028(6) 0.016(6) 0.040(4) 0.001(4) -0.001(4) 0.015(4)
C11 0.021(6) 0.015(4) 0.044(6) -0.004(4) -0.005(4) 0.007(4)
C12 0.022(3) 0.014(5) 0.041(5) 0.000(4) -0.001(3) 0.003(3)
C13 0.020(3) 0.011(10) 0.036(4) 0.005(3) -0.003(2) 0.005(4)
C14 0.026(5) 0.021(7) 0.035(5) 0.007(4) 0.001(4) 0.012(4)
C15 0.090(11) 0.035(8) 0.041(5) 0.002(5) -0.001(6) 0.041(6)
C16 0.040(7) 0.022(5) 0.095(12) 0.009(8) -0.035(7) -0.006(5)
C17 0.033(6) 0.025(11) 0.045(9) 0.003(7) 0.005(7) 0.001(5)
C18 0.028(9) 0.032(6) 0.046(9) -0.005(7) -0.014(7) 0.007(8)
C19 0.028(5) 0.029(8) 0.083(12) 0.021(7) 0.016(5) 0.015(5)
C10A 0.028(6) 0.016(6) 0.040(4) 0.001(4) -0.001(4) 0.015(4)
C11A 0.021(6) 0.015(4) 0.044(6) -0.004(4) -0.005(4) 0.007(4)
C12A 0.022(3) 0.014(5) 0.041(5) 0.000(4) -0.001(3) 0.003(3)
C13A 0.020(3) 0.011(10) 0.036(4) 0.005(3) -0.003(2) 0.005(4)
C14A 0.026(5) 0.021(7) 0.035(5) 0.007(4) 0.001(4) 0.012(4)
C15A 0.090(11) 0.035(8) 0.041(5) 0.002(5) -0.001(6) 0.041(6)
C16A 0.040(7) 0.022(5) 0.095(12) 0.009(8) -0.035(7) -0.006(5)
C17A 0.033(6) 0.025(11) 0.045(9) 0.003(7) 0.005(7) 0.001(5)
C18A 0.028(9) 0.032(6) 0.046(9) -0.005(7) -0.014(7) 0.007(8)
C19A 0.028(5) 0.029(8) 0.083(12) 0.021(7) 0.016(5) 0.015(5)

loop_
_atom_type_symbol
_atom_type_description
_atom_type_scat_dispersion_real
_atom_type_scat_dispersion_imag
_atom_type_scat_source
C C 0.0033 0.0016 'International Tables Vol C Tables 4.2.6.8 and 6.1.1.4'
H H 0.0000 0.0000 'International Tables Vol C Tables 4.2.6.8 and 6.1.1.4'
O O 0.0106 0.0060 'International Tables Vol C Tables 4.2.6.8 and 6.1.1.4'
Mo Mo -1.6832 0.6857 'International Tables Vol C Tables 4.2.6.8 and 6.1.1.4'

loop_
_geom_angle_atom_site_label_1
_geom_angle_atom_site_label_2
_geom_angle_atom_site_label_3
_geom_angle
_geom_angle_site_symmetry_1
_geom_angle_site_symmetry_3
O1 Mo1 O2 78.0(3) . .
O1 Mo1 O11 131.51(19) . .
O2 Mo1 O11 82.7(2) . .
O1 Mo1 O21 82.8(3) . .
O2 Mo1 O21 131.5(2) . .
O11 Mo1 O21 77.60(19) . .
O1 Mo1 C11A 132.0(5) . .
O2 Mo1 C11A 132.9(5) . .
O11 Mo1 C11A 93.0(4) . .
O21 Mo1 C11A 92.4(4) . .
O1 Mo1 C12A 133.8(5) . .
O2 Mo1 C12A 95.7(5) . .
O11 Mo1 C12A 91.8(6) . .
O21 Mo1 C12A 128.5(4) . .
C11A Mo1 C12A 37.3(5) . .
O1 Mo1 C13A 97.4(6) . .
O2 Mo1 C13A 81.9(7) . .
O11 Mo1 C13A 123.4(4) . .
O21 Mo1 C13A 145.1(7) . .
C11A Mo1 C13A 61.6(8) . .
C12A Mo1 C13A 36.8(6) . .
O1 Mo1 C10A 96.1(5) . .
O2 Mo1 C10A 140.7(4) . .
O11 Mo1 C10A 125.3(5) . .
O21 Mo1 C10A 85.1(4) . .
C11A Mo1 C10A 35.9(5) . .
C12A Mo1 C10A 60.4(7) . .
C13A Mo1 C10A 60.1(8) . .
O1 Mo1 C12 133.9(4) . .
O2 Mo1 C12 89.4(5) . .
O11 Mo1 C12 89.4(5) . .
O21 Mo1 C12 133.7(4) . .
O1 Mo1 C13 99.2(5) . .
O2 Mo1 C13 88.2(5) . .
O11 Mo1 C13 124.3(4) . .
O21 Mo1 C13 139.0(5) . .
C12 Mo1 C13 35.5(5) . .
O1 Mo1 C14A 78.4(4) . .
O2 Mo1 C14A 107.0(4) . .
O11 Mo1 C14A 150.1(4) . .
O21 Mo1 C14A 112.1(4) . .
C11A Mo1 C14A 59.3(5) . .
C12A Mo1 C14A 59.5(7) . .
C13A Mo1 C14A 35.7(5) . .
C10A Mo1 C14A 34.9(5) . .
O1 Mo1 C14 89.4(4) . .
O2 Mo1 C14 119.3(4) . .
O11 Mo1 C14 138.3(4) . .
O21 Mo1 C14 104.5(4) . .
C12 Mo1 C14 58.6(6) . .
C13 Mo1 C14 35.2(5) . .
O1 Mo1 C11 145.3(4) . .
O2 Mo1 C11 121.7(4) . .
O11 Mo1 C11 81.9(3) . .
O21 Mo1 C11 98.9(4) . .
C12 Mo1 C11 34.8(5) . .
C13 Mo1 C11 57.3(6) . .
C14 Mo1 C11 56.5(5) . .
O1 Mo1 C10 114.0(4) . .
O2 Mo1 C10 144.0(3) . .
O11 Mo1 C10 107.7(4) . .
O21 Mo1 C10 84.5(3) . .
C12 Mo1 C10 57.3(6) . .
C13 Mo1 C10 57.1(6) . .
C14 Mo1 C10 33.9(4) . .
C11 Mo1 C10 33.2(4) . .
O1 Mo1 Mo1 48.46(13) . 7_565
O2 Mo1 Mo1 48.62(14) . 7_565
O11 Mo1 Mo1 85.93(12) . 7_565
O21 Mo1 Mo1 85.81(13) . 7_565
C11A Mo1 Mo1 178.1(4) . 7_565
C12A Mo1 Mo1 144.3(5) . 7_565
C13A Mo1 Mo1 120.4(8) . 7_565
C10A Mo1 Mo1 144.3(5) . 7_565
C12 Mo1 Mo1 138.0(5) . 7_565
C13 Mo1 Mo1 125.9(5) . 7_565
C14A Mo1 Mo1 122.0(4) . 7_565
C14 Mo1 Mo1 135.6(4) . 7_565
C11 Mo1 Mo1 165.6(3) . 7_565
C10 Mo1 Mo1 161.0(4) . 7_565
Mo1 O1 Mo1 83.1(3) . 7_565
Mo1 O2 Mo1 82.8(3) . 7_565
C1 O11 Mo1 119.9(5) . .
C2 O21 Mo1 120.4(6) . .
O11 C1 O11 127.9(8) 7_565 .
O11 C1 H1 116.0 7_565 .
O11 C1 H1 116.0 . .
O21 C2 O21 127.0(10) 7_565 .
O21 C2 H2 116.5 7_565 .
O21 C2 H2 116.5 . .
C11 C10 C14 108.3(10) . .
C11 C10 C15 126.1(15) . .
C14 C10 C15 125.6(15) . .
C11 C10 Mo1 72.6(8) . .
C14 C10 Mo1 69.7(8) . .
C15 C10 Mo1 122.5(10) . .
C10 C11 C12 109.2(11) . .
C10 C11 C16 125.1(14) . .
C12 C11 C16 125.6(14) . .
C10 C11 Mo1 74.2(9) . .
C12 C11 Mo1 69.4(14) . .
C16 C11 Mo1 126.3(10) . .
C11 C12 C13 106.5(11) . .
C11 C12 C17 126.5(12) . .
C13 C12 C17 126.7(12) . .
C11 C12 Mo1 75.8(13) . .
C13 C12 Mo1 72(2) . .
C17 C12 Mo1 122(2) . .
C14 C13 C12 107.5(11) . .
C14 C13 C18 125.6(12) . .
C12 C13 C18 126.9(12) . .
C14 C13 Mo1 72.9(15) . .
C12 C13 Mo1 72(2) . .
C18 C13 Mo1 118(2) . .
C10 C14 C13 108.4(11) . .
C10 C14 C19 129.0(14) . .
C13 C14 C19 122.7(13) . .
C10 C14 Mo1 76.5(8) . .
C13 C14 Mo1 71.8(17) . .
C19 C14 Mo1 118.1(10) . .
C10 C15 H15A 109.5 . .
C10 C15 H15B 109.5 . .
H15A C15 H15B 109.5 . .
C10 C15 H15C 109.5 . .
H15A C15 H15C 109.5 . .
H15B C15 H15C 109.5 . .
C11 C16 H16A 109.5 . .
C11 C16 H16B 109.5 . .
H16A C16 H16B 109.5 . .
C11 C16 H16C 109.5 . .
H16A C16 H16C 109.5 . .
H16B C16 H16C 109.5 . .
C12 C17 H17A 109.5 . .
C12 C17 H17B 109.5 . .
H17A C17 H17B 109.5 . .
C12 C17 H17C 109.5 . .
H17A C17 H17C 109.5 . .
H17B C17 H17C 109.5 . .
C13 C18 H18A 109.5 . .
C13 C18 H18B 109.5 . .
H18A C18 H18B 109.5 . .
C13 C18 H18C 109.5 . .
H18A C18 H18C 109.5 . .
H18B C18 H18C 109.5 . .
C14 C19 H19A 109.5 . .
C14 C19 H19B 109.5 . .
H19A C19 H19B 109.5 . .
C14 C19 H19C 109.5 . .
H19A C19 H19C 109.5 . .
H19B C19 H19C 109.5 . .
C14A C10A C11A 109.0(12) . .
C14A C10A C15A 125.7(16) . .
C11A C10A C15A 125.3(16) . .
C14A C10A Mo1 75.0(9) . .
C11A C10A Mo1 69.7(8) . .
C15A C10A Mo1 122.2(11) . .
C10A C11A C12A 107.9(11) . .
C10A C11A C16A 126.4(15) . .
C12A C11A C16A 125.7(16) . .
C10A C11A Mo1 74.4(9) . .
C12A C11A Mo1 72.6(18) . .
C16A C11A Mo1 118.7(12) . .
C13A C12A C11A 107.1(12) . .
C13A C12A C17A 124.1(13) . .
C11A C12A C17A 128.6(13) . .
C13A C12A Mo1 72(2) . .
C11A C12A Mo1 70.1(15) . .
C17A C12A Mo1 119(2) . .
C14A C13A C12A 106.7(12) . .
C14A C13A C18A 124.9(13) . .
C12A C13A C18A 127.8(15) . .
C14A C13A Mo1 74.7(17) . .
C12A C13A Mo1 71(2) . .
C18A C13A Mo1 127(3) . .
C10A C14A C13A 109.0(12) . .
C10A C14A C19A 126.7(15) . .
C13A C14A C19A 124.1(15) . .
C10A C14A Mo1 70.2(8) . .
C13A C14A Mo1 69.6(19) . .
C19A C14A Mo1 122.9(12) . .
C10A C15A H15D 109.5 . .
C10A C15A H15E 109.5 . .
H15D C15A H15E 109.5 . .
C10A C15A H15F 109.5 . .
H15D C15A H15F 109.5 . .
H15E C15A H15F 109.5 . .
C11A C16A H16D 109.5 . .
C11A C16A H16E 109.5 . .
H16D C16A H16E 109.5 . .
C11A C16A H16F 109.5 . .
H16D C16A H16F 109.5 . .
H16E C16A H16F 109.5 . .
C12A C17A H17D 109.5 . .
C12A C17A H17E 109.5 . .
H17D C17A H17E 109.5 . .
C12A C17A H17F 109.5 . .
H17D C17A H17F 109.5 . .
H17E C17A H17F 109.5 . .
C13A C18A H18D 109.5 . .
C13A C18A H18E 109.5 . .
H18D C18A H18E 109.5 . .
C13A C18A H18F 109.5 . .
H18D C18A H18F 109.5 . .
H18E C18A H18F 109.5 . .
C14A C19A H19D 109.5 . .
C14A C19A H19E 109.5 . .
H19D C19A H19E 109.5 . .
C14A C19A H19F 109.5 . .
H19D C19A H19F 109.5 . .
H19E C19A H19F 109.5 . .

loop_
_geom_bond_atom_site_label_1
_geom_bond_atom_site_label_2
_geom_bond_distance
_geom_bond_site_symmetry_2
Mo1 O1 1.926(5) .
Mo1 O2 1.931(5) .
Mo1 O11 2.180(4) .
Mo1 O21 2.183(5) .
Mo1 C11A 2.244(17) .
Mo1 C12A 2.28(4) .
Mo1 C13A 2.30(4) .
Mo1 C10A 2.305(15) .
Mo1 C12 2.36(3) .
Mo1 C13 2.36(4) .
Mo1 C14A 2.367(17) .
Mo1 C14 2.377(15) .
Mo1 C11 2.444(16) .
Mo1 C10 2.465(14) .
Mo1 Mo1 2.554(2) 7_565
O1 Mo1 1.926(5) 7_565
O2 Mo1 1.931(5) 7_565
O11 C1 1.249(6) .
O21 C2 1.248(7) .
C1 O11 1.249(6) 7_565
C1 H1 0.9500 .
C2 O21 1.248(7) 7_565
C2 H2 0.9500 .
C10 C11 1.402(17) .
C10 C14 1.413(17) .
C10 C15 1.513(16) .
C11 C12 1.438(15) .
C11 C16 1.510(15) .
C12 C13 1.440(13) .
C12 C17 1.497(14) .
C13 C14 1.434(15) .
C13 C18 1.479(14) .
C14 C19 1.518(15) .
C15 H15A 0.9800 .
C15 H15B 0.9800 .
C15 H15C 0.9800 .
C16 H16A 0.9800 .
C16 H16B 0.9800 .
C16 H16C 0.9800 .
C17 H17A 0.9800 .
C17 H17B 0.9800 .
C17 H17C 0.9800 .
C18 H18A 0.9800 .
C18 H18B 0.9800 .
C18 H18C 0.9800 .
C19 H19A 0.9800 .
C19 H19B 0.9800 .
C19 H19C 0.9800 .
C10A C14A 1.400(18) .
C10A C11A 1.404(18) .
C10A C15A 1.508(17) .
C11A C12A 1.447(16) .
C11A C16A 1.496(16) .
C12A C13A 1.445(14) .
C12A C17A 1.498(15) .
C13A C14A 1.431(15) .
C13A C18A 1.482(15) .
C14A C19A 1.521(17) .
C15A H15D 0.9800 .
C15A H15E 0.9800 .
C15A H15F 0.9800 .
C16A H16D 0.9800 .
C16A H16E 0.9800 .
C16A H16F 0.9800 .
C17A H17D 0.9800 .
C17A H17E 0.9800 .
C17A H17F 0.9800 .
C18A H18D 0.9800 .
C18A H18E 0.9800 .
C18A H18F 0.9800 .
C19A H19D 0.9800 .
C19A H19E 0.9800 .
C19A H19F 0.9800 .
